data_7237433
loop_
_publ_author_name
'Zhang, Kai'
'Sun, Qikun'
'Tang, Liangliang'
'Wang, Yanhui'
'Fan, Xiaojing'
'Liu, Linxi'
'Xue, Shanfeng'
'Yang, Wenjun'

_publ_section_title
;
 Cyclic boron esterification: screening organic room temperature
 phosphorescent and mechanoluminescent materials
;
_journal_issue 32
_journal_name_full 'Journal of Materials Chemistry C'
_journal_page_first 8733
_journal_paper_doi 10.1039/C8TC02938E
_journal_volume 6
_journal_year 2018
_chemical_formula_sum 'C21 H18 B N O2'
_chemical_formula_weight 327.17
_chemical_name_systematic PE
_space_group_IT_number 14
_space_group_name_Hall '-P 2yn'
_space_group_name_H-M_alt 'P 1 21/n 1'
_symmetry_cell_setting monoclinic
_symmetry_space_group_name_H-M 'P 1 21/n 1'
_atom_sites_solution_hydrogens geom
_atom_sites_solution_primary direct
_atom_sites_solution_secondary difmap
_audit_creation_method SHELXL-97
_audit_update_record
;
2018-06-11 deposited with the CCDC.
2018-07-23 downloaded from the CCDC.
;
_cell_angle_alpha 90.00
_cell_angle_beta 91.568(9)
_cell_angle_gamma 90.00
_cell_formula_units_Z 8
_cell_length_a 8.113(3)
_cell_length_b 16.548(6)
_cell_length_c 25.312(10)
_cell_measurement_reflns_used 1774
_cell_measurement_temperature 296(2)
_cell_measurement_theta_max 19.37
_cell_measurement_theta_min 2.59
_cell_volume 3397(2)
_computing_cell_refinement 'Bruker SAINT'
_computing_data_collection 'Bruker APEX2'
_computing_data_reduction 'Bruker SAINT'
_computing_molecular_graphics 'Bruker SHELXTL'
_computing_publication_material 'Bruker SHELXTL'
_computing_structure_refinement 'SHELXL-97 (Sheldrick, 2008)'
_computing_structure_solution 'SHELXS-97 (Sheldrick, 2008)'
_diffrn_ambient_temperature 296(2)
_diffrn_measured_fraction_theta_full 0.998
_diffrn_measured_fraction_theta_max 0.998
_diffrn_measurement_device_type 'Bruker APEX-II CCD'
_diffrn_measurement_method '\f and \w scans'
_diffrn_radiation_monochromator graphite
_diffrn_radiation_source 'fine-focus sealed tube'
_diffrn_radiation_type MoK\a
_diffrn_radiation_wavelength 0.71073
_diffrn_reflns_av_R_equivalents 0.0733
_diffrn_reflns_av_sigmaI/netI 0.0952
_diffrn_reflns_limit_h_max 9
_diffrn_reflns_limit_h_min -8
_diffrn_reflns_limit_k_max 18
_diffrn_reflns_limit_k_min -19
_diffrn_reflns_limit_l_max 30
_diffrn_reflns_limit_l_min -30
_diffrn_reflns_number 16997
_diffrn_reflns_theta_full 25.00
_diffrn_reflns_theta_max 25.00
_diffrn_reflns_theta_min 1.47
_exptl_absorpt_coefficient_mu 0.081
_exptl_absorpt_correction_T_max 0.9824
_exptl_absorpt_correction_T_min 0.9738
_exptl_absorpt_correction_type multi-scan
_exptl_absorpt_process_details SADABS
_exptl_crystal_colour colorless
_exptl_crystal_density_diffrn 1.279
_exptl_crystal_density_method 'not measured'
_exptl_crystal_description block
_exptl_crystal_F_000 1376
_exptl_crystal_size_max 0.33
_exptl_crystal_size_mid 0.27
_exptl_crystal_size_min 0.22
_refine_diff_density_max 0.194
_refine_diff_density_min -0.195
_refine_diff_density_rms 0.043
_refine_ls_extinction_coef 0.0106(10)
_refine_ls_extinction_expression Fc^*^=kFc[1+0.001xFc^2^\l^3^/sin(2\q)]^-1/4^
_refine_ls_extinction_method SHELXL
_refine_ls_goodness_of_fit_ref 1.001
_refine_ls_hydrogen_treatment constr
_refine_ls_matrix_type full
_refine_ls_number_parameters 452
_refine_ls_number_reflns 5977
_refine_ls_number_restraints 0
_refine_ls_restrained_S_all 1.001
_refine_ls_R_factor_all 0.1132
_refine_ls_R_factor_gt 0.0554
_refine_ls_shift/su_max 0.001
_refine_ls_shift/su_mean 0.000
_refine_ls_structure_factor_coef Fsqd
_refine_ls_weighting_details 'calc w=1/[\s^2^(Fo^2^)+(0.0400P)^2^+0.0700P] where P=(Fo^2^+2Fc^2^)/3'
_refine_ls_weighting_scheme calc
_refine_ls_wR_factor_gt 0.1173
_refine_ls_wR_factor_ref 0.1358
_reflns_number_gt 3299
_reflns_number_total 5977
_reflns_threshold_expression >2sigma(I)
_cod_data_source_file c8tc02938e3.cif
_cod_data_source_block a_CCDC2
_cod_depositor_comments
;
The following automatic conversions were performed:

data item '_exptl_absorpt_correction_type' value 'Multi-scan' was
changed to 'multi-scan' in accordance with the
/home/saulius/struct/COD-crude-data/automatic-downloads/DataCite-retrospective/RSC/depositions/lib/dictionaries/cif_core.dic
dictionary named 'cif_core.dic' version 2.4.2 last updated on
2011-04-26.

data item '_symmetry_cell_setting' value 'Monoclinic' was changed to
'monoclinic' in accordance with the
/home/saulius/struct/COD-crude-data/automatic-downloads/DataCite-retrospective/RSC/depositions/lib/dictionaries/cif_core.dic
dictionary named 'cif_core.dic' version 2.4.2 last updated on
2011-04-26.

Automatic conversion script
Id: cif_fix_values 6909 2019-04-08 15:41:33Z antanas 
;
_cod_original_sg_symbol_H-M 'P2(1)/n  '
_cod_database_code 7237433

loop_
_symmetry_equiv_pos_as_xyz
'x, y, z'
'-x+1/2, y+1/2, -z+1/2'
'-x, -y, -z'
'x-1/2, -y-1/2, z-1/2'

loop_
_atom_site_label
_atom_site_type_symbol
_atom_site_fract_x
_atom_site_fract_y
_atom_site_fract_z
_atom_site_U_iso_or_equiv
_atom_site_adp_type
_atom_site_occupancy
_atom_site_symmetry_multiplicity
_atom_site_calc_flag
_atom_site_refinement_flags
O1 O 1.0310(2) 0.91687(10) 1.12544(7) 0.0666(5) Uani 1 1 d .
O2 O 1.2418(2) 0.88129(11) 1.06761(7) 0.0728(6) Uani 1 1 d .
O3 O 0.7352(2) 0.85362(11) 0.56597(7) 0.0745(6) Uani 1 1 d .
O4 O 0.5091(2) 0.88864(10) 0.50988(7) 0.0715(6) Uani 1 1 d .
N1 N 0.5811(2) 0.77335(11) 0.93192(7) 0.0499(5) Uani 1 1 d .
N2 N 0.1162(3) 0.73623(11) 0.70615(7) 0.0494(5) Uani 1 1 d .
C1 C 0.4448(3) 0.81617(14) 0.91287(9) 0.0506(6) Uani 1 1 d .
C2 C 0.3961(4) 0.89392(15) 0.92300(11) 0.0672(8) Uani 1 1 d .
H2A H 0.4565 0.9266 0.9463 0.081 Uiso 1 1 calc R
C3 C 0.2569(4) 0.92188(18) 0.89801(13) 0.0818(9) Uani 1 1 d .
H3A H 0.2230 0.9746 0.9043 0.098 Uiso 1 1 calc R
C4 C 0.1648(4) 0.8744(2) 0.86365(13) 0.0879(11) Uani 1 1 d .
H4A H 0.0695 0.8951 0.8475 0.105 Uiso 1 1 calc R
C5 C 0.2126(4) 0.7975(2) 0.85320(10) 0.0730(9) Uani 1 1 d .
H5A H 0.1510 0.7656 0.8297 0.088 Uiso 1 1 calc R
C6 C 0.3544(3) 0.76702(15) 0.87787(9) 0.0542(7) Uani 1 1 d .
C7 C 0.4390(3) 0.69154(15) 0.87603(8) 0.0539(7) Uani 1 1 d .
C8 C 0.5780(3) 0.69728(14) 0.90966(8) 0.0494(6) Uani 1 1 d .
C9 C 0.6834(3) 0.63364(15) 0.91799(10) 0.0610(7) Uani 1 1 d .
H9A H 0.7741 0.6377 0.9411 0.073 Uiso 1 1 calc R
C10 C 0.6495(4) 0.56320(16) 0.89066(11) 0.0769(9) Uani 1 1 d .
H10A H 0.7187 0.5187 0.8951 0.092 Uiso 1 1 calc R
C11 C 0.5129(5) 0.55816(18) 0.85656(11) 0.0852(10) Uani 1 1 d .
H11A H 0.4940 0.5103 0.8381 0.102 Uiso 1 1 calc R
C12 C 0.4063(4) 0.62031(18) 0.84925(11) 0.0777(9) Uani 1 1 d .
H12A H 0.3140 0.6152 0.8269 0.093 Uiso 1 1 calc R
C13 C 0.7057(3) 0.80277(13) 0.96742(9) 0.0478(6) Uani 1 1 d .
C14 C 0.8669(3) 0.80210(15) 0.95396(10) 0.0595(7) Uani 1 1 d .
H14A H 0.8964 0.7832 0.9209 0.071 Uiso 1 1 calc R
C15 C 0.9867(3) 0.82961(15) 0.98943(10) 0.0606(7) Uani 1 1 d .
H15A H 1.0966 0.8284 0.9800 0.073 Uiso 1 1 calc R
C16 C 0.9472(3) 0.85885(13) 1.03856(9) 0.0484(6) Uani 1 1 d .
C17 C 0.7835(3) 0.85890(14) 1.05066(10) 0.0554(7) Uani 1 1 d .
H17A H 0.7532 0.8782 1.0835 0.066 Uiso 1 1 calc R
C18 C 0.6615(3) 0.83127(14) 1.01591(9) 0.0546(7) Uani 1 1 d .
H18A H 0.5515 0.8320 1.0253 0.065 Uiso 1 1 calc R
C19 C 1.1500(4) 0.94105(18) 1.16538(10) 0.0776(9) Uani 1 1 d .
H19A H 1.1741 0.8958 1.1887 0.093 Uiso 1 1 calc R
H19B H 1.1047 0.9843 1.1864 0.093 Uiso 1 1 calc R
C20 C 1.3022(4) 0.96852(18) 1.14158(12) 0.0774(9) Uani 1 1 d .
H20A H 1.2813 1.0184 1.1224 0.093 Uiso 1 1 calc R
H20B H 1.3845 0.9794 1.1692 0.093 Uiso 1 1 calc R
C21 C 1.3651(4) 0.90769(19) 1.10552(12) 0.0862(10) Uani 1 1 d .
H21A H 1.4578 0.9300 1.0870 0.103 Uiso 1 1 calc R
H21B H 1.4045 0.8615 1.1258 0.103 Uiso 1 1 calc R
C22 C -0.0176(3) 0.77413(14) 0.72803(9) 0.0470(6) Uani 1 1 d .
C23 C -0.0697(3) 0.85353(15) 0.72270(10) 0.0581(7) Uani 1 1 d .
H23A H -0.0149 0.8900 0.7014 0.070 Uiso 1 1 calc R
C24 C -0.2050(4) 0.87586(16) 0.75010(11) 0.0673(8) Uani 1 1 d .
H24A H -0.2422 0.9289 0.7470 0.081 Uiso 1 1 calc R
C25 C -0.2890(4) 0.82366(18) 0.78200(11) 0.0701(8) Uani 1 1 d .
H25A H -0.3813 0.8412 0.7997 0.084 Uiso 1 1 calc R
C26 C -0.2353(3) 0.74545(17) 0.78745(10) 0.0618(7) Uani 1 1 d .
H26A H -0.2903 0.7097 0.8092 0.074 Uiso 1 1 calc R
C27 C -0.0991(3) 0.72020(15) 0.76050(9) 0.0475(6) Uani 1 1 d .
C28 C -0.0090(3) 0.64556(14) 0.75847(9) 0.0463(6) Uani 1 1 d .
C29 C 0.1205(3) 0.65646(13) 0.72465(9) 0.0447(6) Uani 1 1 d .
C30 C 0.2265(3) 0.59465(14) 0.71219(9) 0.0539(7) Uani 1 1 d .
H30A H 0.3105 0.6022 0.6884 0.065 Uiso 1 1 calc R
C31 C 0.2032(4) 0.52165(15) 0.73632(10) 0.0608(8) Uani 1 1 d .
H31A H 0.2728 0.4788 0.7287 0.073 Uiso 1 1 calc R
C32 C 0.0793(4) 0.51032(15) 0.77153(11) 0.0643(8) Uani 1 1 d .
H32A H 0.0693 0.4605 0.7881 0.077 Uiso 1 1 calc R
C33 C -0.0297(3) 0.57057(15) 0.78279(9) 0.0586(7) Uani 1 1 d .
H33A H -0.1149 0.5619 0.8059 0.070 Uiso 1 1 calc R
C34 C 0.2296(3) 0.77089(13) 0.67102(9) 0.0481(6) Uani 1 1 d .
C35 C 0.3961(3) 0.76666(14) 0.68154(9) 0.0533(7) Uani 1 1 d .
H35A H 0.4354 0.7431 0.7128 0.064 Uiso 1 1 calc R
C36 C 0.5049(3) 0.79722(13) 0.64601(9) 0.0540(7) Uani 1 1 d .
H36A H 0.6175 0.7928 0.6534 0.065 Uiso 1 1 calc R
C37 C 0.4519(3) 0.83450(13) 0.59937(9) 0.0506(7) Uani 1 1 d .
C38 C 0.2824(3) 0.84032(15) 0.59126(10) 0.0590(7) Uani 1 1 d .
H38A H 0.2421 0.8664 0.5610 0.071 Uiso 1 1 calc R
C39 C 0.1720(3) 0.80949(14) 0.62574(9) 0.0569(7) Uani 1 1 d .
H39A H 0.0593 0.8144 0.6188 0.068 Uiso 1 1 calc R
C40 C 0.8485(4) 0.8730(2) 0.52574(12) 0.0911(10) Uani 1 1 d .
H40A H 0.8775 0.8241 0.5071 0.109 Uiso 1 1 calc R
H40B H 0.9486 0.8949 0.5420 0.109 Uiso 1 1 calc R
C41 C 0.7792(4) 0.93253(18) 0.48740(11) 0.0793(9) Uani 1 1 d .
H41A H 0.7704 0.9848 0.5044 0.095 Uiso 1 1 calc R
H41B H 0.8528 0.9381 0.4581 0.095 Uiso 1 1 calc R
C42 C 0.6168(4) 0.90715(18) 0.46759(11) 0.0771(9) Uani 1 1 d .
H42A H 0.5685 0.9499 0.4460 0.093 Uiso 1 1 calc R
H42B H 0.6284 0.8598 0.4454 0.093 Uiso 1 1 calc R
B1 B 1.0826(4) 0.88756(16) 1.07914(12) 0.0516(8) Uani 1 1 d .
B2 B 0.5727(4) 0.86031(16) 0.55661(12) 0.0531(8) Uani 1 1 d .

loop_
_atom_site_aniso_label
_atom_site_aniso_U_11
_atom_site_aniso_U_22
_atom_site_aniso_U_33
_atom_site_aniso_U_23
_atom_site_aniso_U_13
_atom_site_aniso_U_12
O1 0.0501(12) 0.0889(13) 0.0602(11) -0.0197(9) -0.0058(10) -0.0111(10)
O2 0.0470(13) 0.0964(14) 0.0745(12) -0.0327(10) -0.0063(11) -0.0039(10)
O3 0.0512(13) 0.1018(14) 0.0706(13) 0.0246(10) 0.0033(11) 0.0002(11)
O4 0.0600(13) 0.0892(13) 0.0652(12) 0.0188(10) 0.0033(11) -0.0049(10)
N1 0.0475(13) 0.0473(12) 0.0542(12) -0.0052(9) -0.0106(11) -0.0050(10)
N2 0.0470(14) 0.0511(12) 0.0502(12) 0.0080(9) 0.0024(11) -0.0025(11)
C1 0.0470(17) 0.0537(15) 0.0508(14) 0.0044(12) -0.0061(13) -0.0051(13)
C2 0.072(2) 0.0490(16) 0.0804(19) 0.0087(14) -0.0061(17) -0.0051(15)
C3 0.079(2) 0.0658(19) 0.101(2) 0.0240(17) -0.002(2) 0.0094(18)
C4 0.069(2) 0.096(3) 0.097(2) 0.042(2) -0.012(2) 0.009(2)
C5 0.060(2) 0.100(2) 0.0573(17) 0.0162(16) -0.0176(16) -0.0140(18)
C6 0.0505(17) 0.0658(17) 0.0461(14) 0.0067(12) -0.0031(13) -0.0070(14)
C7 0.0576(18) 0.0652(17) 0.0388(13) -0.0052(12) -0.0006(13) -0.0164(14)
C8 0.0559(18) 0.0498(15) 0.0426(13) -0.0044(11) 0.0026(13) -0.0042(13)
C9 0.070(2) 0.0593(17) 0.0542(15) -0.0038(13) 0.0045(15) 0.0027(15)
C10 0.100(3) 0.0588(18) 0.0727(19) -0.0036(15) 0.019(2) 0.0075(17)
C11 0.114(3) 0.069(2) 0.072(2) -0.0280(16) 0.003(2) -0.012(2)
C12 0.090(3) 0.082(2) 0.0607(18) -0.0174(16) -0.0076(18) -0.0198(19)
C13 0.0439(17) 0.0504(14) 0.0488(15) -0.0039(11) -0.0068(13) -0.0058(12)
C14 0.0520(19) 0.0746(18) 0.0517(15) -0.0128(13) 0.0000(14) -0.0059(15)
C15 0.0425(16) 0.0770(18) 0.0623(17) -0.0074(14) 0.0011(14) -0.0093(14)
C16 0.0460(17) 0.0496(14) 0.0496(15) -0.0034(11) 0.0008(13) -0.0067(12)
C17 0.0524(18) 0.0606(16) 0.0530(15) -0.0145(12) -0.0007(14) -0.0074(13)
C18 0.0422(16) 0.0608(16) 0.0607(16) -0.0117(13) 0.0011(14) -0.0057(13)
C19 0.061(2) 0.109(2) 0.0618(18) -0.0266(16) -0.0113(17) -0.0133(18)
C20 0.060(2) 0.094(2) 0.078(2) -0.0280(17) -0.0097(17) -0.0073(18)
C21 0.050(2) 0.112(2) 0.096(2) -0.0403(19) -0.0165(18) -0.0003(17)
C22 0.0445(16) 0.0515(15) 0.0449(14) -0.0018(12) -0.0041(13) -0.0011(13)
C23 0.0595(19) 0.0508(16) 0.0637(17) 0.0024(13) -0.0045(15) 0.0020(14)
C24 0.066(2) 0.0617(18) 0.074(2) -0.0129(15) -0.0124(18) 0.0134(16)
C25 0.065(2) 0.077(2) 0.0691(19) -0.0174(16) 0.0035(16) 0.0077(17)
C26 0.057(2) 0.0740(19) 0.0540(16) -0.0055(13) 0.0028(15) -0.0067(15)
C27 0.0407(16) 0.0597(16) 0.0418(13) -0.0010(12) -0.0012(12) -0.0069(13)
C28 0.0479(16) 0.0483(15) 0.0424(13) 0.0014(11) -0.0035(13) -0.0085(13)
C29 0.0497(17) 0.0413(14) 0.0427(13) 0.0017(11) -0.0076(13) -0.0019(12)
C30 0.0563(18) 0.0543(16) 0.0510(14) 0.0013(12) -0.0005(13) 0.0036(13)
C31 0.076(2) 0.0468(15) 0.0588(17) -0.0002(13) -0.0079(16) 0.0011(14)
C32 0.077(2) 0.0457(16) 0.0692(19) 0.0068(13) -0.0095(17) -0.0094(16)
C33 0.0580(19) 0.0592(17) 0.0587(16) 0.0043(13) 0.0028(14) -0.0155(15)
C34 0.0517(18) 0.0444(13) 0.0481(14) 0.0036(11) 0.0018(13) -0.0078(12)
C35 0.0527(18) 0.0589(15) 0.0480(14) 0.0047(12) -0.0058(14) -0.0050(14)
C36 0.0471(17) 0.0559(15) 0.0585(16) 0.0013(12) -0.0054(14) -0.0071(13)
C37 0.0501(18) 0.0460(14) 0.0557(15) 0.0003(11) -0.0005(14) -0.0074(12)
C38 0.059(2) 0.0633(17) 0.0546(16) 0.0152(13) -0.0003(15) -0.0039(14)
C39 0.0495(18) 0.0631(16) 0.0579(16) 0.0145(13) -0.0038(14) 0.0003(14)
C40 0.060(2) 0.131(3) 0.083(2) 0.028(2) 0.0199(19) 0.007(2)
C41 0.078(2) 0.100(2) 0.0601(18) 0.0087(16) 0.0122(17) -0.0203(19)
C42 0.078(2) 0.096(2) 0.0581(18) 0.0117(15) 0.0146(18) -0.0102(18)
B1 0.047(2) 0.0519(17) 0.0565(19) -0.0059(14) 0.0005(16) -0.0007(15)
B2 0.053(2) 0.0469(17) 0.0595(19) -0.0022(14) 0.0013(17) -0.0039(15)

loop_
_atom_type_symbol
_atom_type_description
_atom_type_scat_dispersion_real
_atom_type_scat_dispersion_imag
_atom_type_scat_source
C C 0.0033 0.0016 'International Tables Vol C Tables 4.2.6.8 and 6.1.1.4'
H H 0.0000 0.0000 'International Tables Vol C Tables 4.2.6.8 and 6.1.1.4'
B B 0.0013 0.0007 'International Tables Vol C Tables 4.2.6.8 and 6.1.1.4'
N N 0.0061 0.0033 'International Tables Vol C Tables 4.2.6.8 and 6.1.1.4'
O O 0.0106 0.0060 'International Tables Vol C Tables 4.2.6.8 and 6.1.1.4'

loop_
_geom_angle_atom_site_label_1
_geom_angle_atom_site_label_2
_geom_angle_atom_site_label_3
_geom_angle
B1 O1 C19 119.6(2)
B1 O2 C21 119.4(2)
B2 O3 C40 120.4(2)
B2 O4 C42 119.9(2)
C8 N1 C1 108.58(18)
C8 N1 C13 125.2(2)
C1 N1 C13 126.25(19)
C22 N2 C29 107.8(2)
C22 N2 C34 126.7(2)
C29 N2 C34 125.5(2)
C2 C1 N1 130.1(2)
C2 C1 C6 121.1(2)
N1 C1 C6 108.8(2)
C3 C2 C1 118.1(2)
C3 C2 H2A 120.9
C1 C2 H2A 120.9
C2 C3 C4 121.9(3)
C2 C3 H3A 119.0
C4 C3 H3A 119.0
C5 C4 C3 120.3(3)
C5 C4 H4A 119.8
C3 C4 H4A 119.8
C4 C5 C6 119.4(3)
C4 C5 H5A 120.3
C6 C5 H5A 120.3
C5 C6 C1 119.2(2)
C5 C6 C7 134.2(2)
C1 C6 C7 106.6(2)
C12 C7 C8 119.9(3)
C12 C7 C6 132.6(2)
C8 C7 C6 107.6(2)
C9 C8 N1 129.4(2)
C9 C8 C7 122.1(2)
N1 C8 C7 108.4(2)
C8 C9 C10 117.2(3)
C8 C9 H9A 121.4
C10 C9 H9A 121.4
C9 C10 C11 120.5(3)
C9 C10 H10A 119.8
C11 C10 H10A 119.8
C12 C11 C10 122.4(3)
C12 C11 H11A 118.8
C10 C11 H11A 118.8
C11 C12 C7 117.9(3)
C11 C12 H12A 121.1
C7 C12 H12A 121.1
C14 C13 C18 120.2(2)
C14 C13 N1 120.8(2)
C18 C13 N1 119.0(2)
C13 C14 C15 119.9(2)
C13 C14 H14A 120.1
C15 C14 H14A 120.1
C16 C15 C14 121.6(3)
C16 C15 H15A 119.2
C14 C15 H15A 119.2
C17 C16 C15 116.9(2)
C17 C16 B1 121.5(2)
C15 C16 B1 121.6(2)
C16 C17 C18 122.5(2)
C16 C17 H17A 118.7
C18 C17 H17A 118.7
C13 C18 C17 118.9(2)
C13 C18 H18A 120.6
C17 C18 H18A 120.6
O1 C19 C20 110.9(2)
O1 C19 H19A 109.5
C20 C19 H19A 109.5
O1 C19 H19B 109.5
C20 C19 H19B 109.5
H19A C19 H19B 108.1
C21 C20 C19 110.9(3)
C21 C20 H20A 109.5
C19 C20 H20A 109.5
C21 C20 H20B 109.5
C19 C20 H20B 109.5
H20A C20 H20B 108.0
O2 C21 C20 112.3(2)
O2 C21 H21A 109.2
C20 C21 H21A 109.2
O2 C21 H21B 109.2
C20 C21 H21B 109.2
H21A C21 H21B 107.9
N2 C22 C23 129.2(2)
N2 C22 C27 109.7(2)
C23 C22 C27 121.1(3)
C24 C23 C22 117.0(3)
C24 C23 H23A 121.5
C22 C23 H23A 121.5
C23 C24 C25 123.1(3)
C23 C24 H24A 118.4
C25 C24 H24A 118.4
C26 C25 C24 119.4(3)
C26 C25 H25A 120.3
C24 C25 H25A 120.3
C25 C26 C27 119.5(3)
C25 C26 H26A 120.2
C27 C26 H26A 120.2
C26 C27 C22 119.8(2)
C26 C27 C28 133.9(2)
C22 C27 C28 106.2(2)
C29 C28 C33 119.4(2)
C29 C28 C27 107.8(2)
C33 C28 C27 132.8(3)
C30 C29 C28 122.2(2)
C30 C29 N2 129.2(3)
C28 C29 N2 108.5(2)
C31 C30 C29 117.2(3)
C31 C30 H30A 121.4
C29 C30 H30A 121.4
C30 C31 C32 121.5(3)
C30 C31 H31A 119.3
C32 C31 H31A 119.3
C33 C32 C31 121.6(3)
C33 C32 H32A 119.2
C31 C32 H32A 119.2
C32 C33 C28 118.0(3)
C32 C33 H33A 121.0
C28 C33 H33A 121.0
C35 C34 C39 119.6(2)
C35 C34 N2 120.7(2)
C39 C34 N2 119.8(2)
C34 C35 C36 120.1(2)
C34 C35 H35A 120.0
C36 C35 H35A 120.0
C35 C36 C37 122.0(2)
C35 C36 H36A 119.0
C37 C36 H36A 119.0
C38 C37 C36 116.0(2)
C38 C37 B2 121.6(2)
C36 C37 B2 122.1(2)
C39 C38 C37 122.9(2)
C39 C38 H38A 118.5
C37 C38 H38A 118.5
C38 C39 C34 119.3(2)
C38 C39 H39A 120.3
C34 C39 H39A 120.3
O3 C40 C41 112.1(2)
O3 C40 H40A 109.2
C41 C40 H40A 109.2
O3 C40 H40B 109.2
C41 C40 H40B 109.2
H40A C40 H40B 107.9
C42 C41 C40 110.9(3)
C42 C41 H41A 109.5
C40 C41 H41A 109.5
C42 C41 H41B 109.5
C40 C41 H41B 109.5
H41A C41 H41B 108.0
O4 C42 C41 111.6(2)
O4 C42 H42A 109.3
C41 C42 H42A 109.3
O4 C42 H42B 109.3
C41 C42 H42B 109.3
H42A C42 H42B 108.0
O2 B1 O1 122.9(2)
O2 B1 C16 120.1(3)
O1 B1 C16 117.0(3)
O3 B2 O4 122.1(3)
O3 B2 C37 119.7(2)
O4 B2 C37 118.2(3)

loop_
_geom_bond_atom_site_label_1
_geom_bond_atom_site_label_2
_geom_bond_distance
O1 B1 1.346(3)
O1 C19 1.436(3)
O2 B1 1.337(4)
O2 C21 1.435(3)
O3 B2 1.338(3)
O3 C40 1.427(3)
O4 B2 1.361(3)
O4 C42 1.434(3)
N1 C8 1.379(3)
N1 C1 1.389(3)
N1 C13 1.420(3)
N2 C22 1.383(3)
N2 C29 1.401(3)
N2 C34 1.418(3)
C1 C2 1.372(3)
C1 C6 1.396(3)
C2 C3 1.360(4)
C2 H2A 0.9300
C3 C4 1.377(4)
C3 H3A 0.9300
C4 C5 1.358(4)
C4 H4A 0.9300
C5 C6 1.389(3)
C5 H5A 0.9300
C6 C7 1.427(3)
C7 C12 1.382(3)
C7 C8 1.397(3)
C8 C9 1.370(3)
C9 C10 1.379(3)
C9 H9A 0.9300
C10 C11 1.388(4)
C10 H10A 0.9300
C11 C12 1.353(4)
C11 H11A 0.9300
C12 H12A 0.9300
C13 C14 1.360(3)
C13 C18 1.372(3)
C14 C15 1.382(3)
C14 H14A 0.9300
C15 C16 1.380(3)
C15 H15A 0.9300
C16 C17 1.371(3)
C16 B1 1.557(4)
C17 C18 1.384(3)
C17 H17A 0.9300
C18 H18A 0.9300
C19 C20 1.461(4)
C19 H19A 0.9700
C19 H19B 0.9700
C20 C21 1.460(4)
C20 H20A 0.9700
C20 H20B 0.9700
C21 H21A 0.9700
C21 H21B 0.9700
C22 C23 1.386(3)
C22 C27 1.392(3)
C23 C24 1.366(4)
C23 H23A 0.9300
C24 C25 1.376(4)
C24 H24A 0.9300
C25 C26 1.371(3)
C25 H25A 0.9300
C26 C27 1.380(3)
C26 H26A 0.9300
C27 C28 1.437(3)
C28 C29 1.385(3)
C28 C33 1.397(3)
C29 C30 1.379(3)
C30 C31 1.369(3)
C30 H30A 0.9300
C31 C32 1.375(4)
C31 H31A 0.9300
C32 C33 1.368(4)
C32 H32A 0.9300
C33 H33A 0.9300
C34 C35 1.371(3)
C34 C39 1.382(3)
C35 C36 1.374(3)
C35 H35A 0.9300
C36 C37 1.390(3)
C36 H36A 0.9300
C37 C38 1.388(3)
C37 B2 1.540(4)
C38 C39 1.366(3)
C38 H38A 0.9300
C39 H39A 0.9300
C40 C41 1.483(4)
C40 H40A 0.9700
C40 H40B 0.9700
C41 C42 1.459(4)
C41 H41A 0.9700
C41 H41B 0.9700
C42 H42A 0.9700
C42 H42B 0.9700
